data_2243427
loop_
_publ_author_name
'Chi, Nguyen Thi Thanh'
'Thong, Pham Van'
'Van Meervelt, Luc'

_publ_section_title
;
 Crystal structures of three platinacyclic complexes bearing isopropyl
 eugenoxyacetate and pyridine derivatives
;
_journal_coeditor_code MW2159
_journal_issue 7
_journal_name_full 'Acta Crystallographica Section E'
_journal_page_first 1012
_journal_page_last 1017
_journal_paper_doi 10.1107/S2056989020006957
_journal_volume 76
_journal_year 2020
_chemical_formula_iupac '[Pt (C15 H19 O4) Cl (C6 H5 N O2)]'
_chemical_formula_moiety 'C21 H24 Cl N O6 Pt'
_chemical_formula_sum 'C21 H24 Cl N O6 Pt'
_chemical_formula_weight 616.95
_chemical_name_systematic
'(\h^2^-2-Allyl-4-methoxy-5-{[(propan-2-yloxy)carbonyl]methoxy}phenyl-\k<i>C</i>^1^)chlorido(pyridine-4-carboxylic acid-\kN)platinum(II)'
_space_group_crystal_system triclinic
_space_group_IT_number 2
_space_group_name_Hall '-P 1'
_space_group_name_H-M_alt 'P -1'
_atom_sites_solution_hydrogens geom
_atom_sites_solution_primary direct
_audit_creation_method
;
Olex2 1.3
(compiled 2019.11.21 svn.r41b79517 for OlexSys, GUI svn.r6003)
;
_cell_angle_alpha 95.782(2)
_cell_angle_beta 102.874(2)
_cell_angle_gamma 93.843(2)
_cell_formula_units_Z 2
_cell_length_a 7.8746(2)
_cell_length_b 9.7566(2)
_cell_length_c 15.0004(4)
_cell_measurement_reflns_used 13370
_cell_measurement_temperature 100.01(10)
_cell_measurement_theta_max 29.0660
_cell_measurement_theta_min 2.7930
_cell_volume 1113.02(5)
_computing_cell_refinement
;
CrysAlisPro (Rigaku OD, 2018)
;
_computing_data_collection
;
CrysAlisPro (Rigaku OD, 2018)
;
_computing_data_reduction
;
CrysAlisPro (Rigaku OD, 2018)
;
_computing_molecular_graphics
;
<i>OLEX2</i> (Dolomanov <i>et al.</i>,  2009)
;
_computing_publication_material
;
<i>OLEX2</i> (Dolomanov <i>et al.</i>,  2009)
;
_computing_structure_refinement
;
SHELXL 2016/4 (Sheldrick, 2015)
;
_computing_structure_solution
;
SHELXS  (Sheldrick, 2008)
;
_diffrn_ambient_temperature 100.01(10)
_diffrn_detector 'CCD plate'
_diffrn_detector_area_resol_mean 15.9631
_diffrn_measured_fraction_theta_full 0.999
_diffrn_measured_fraction_theta_max 0.999
_diffrn_measurement_device 'four-circle diffractometer'
_diffrn_measurement_device_type
;
Rigaku Oxford Diffraction SuperNova, Single source at offset/far, Eos
;
_diffrn_measurement_method '\w scans'
_diffrn_radiation_monochromator mirror
_diffrn_radiation_probe x-ray
_diffrn_radiation_type MoK\a
_diffrn_radiation_wavelength 0.71073
_diffrn_reflns_av_R_equivalents 0.0772
_diffrn_reflns_av_unetI/netI 0.0459
_diffrn_reflns_limit_h_max 9
_diffrn_reflns_limit_h_min -9
_diffrn_reflns_limit_k_max 12
_diffrn_reflns_limit_k_min -12
_diffrn_reflns_limit_l_max 18
_diffrn_reflns_limit_l_min -18
_diffrn_reflns_number 22839
_diffrn_reflns_theta_full 25.242
_diffrn_reflns_theta_max 26.371
_diffrn_reflns_theta_min 2.665
_diffrn_source 'micro-focus sealed X-ray tube'
_exptl_absorpt_coefficient_mu 6.460
_exptl_absorpt_correction_T_max 1.00000
_exptl_absorpt_correction_T_min 0.42876
_exptl_absorpt_correction_type multi-scan
_exptl_absorpt_process_details
;
CrysAlisPro (Rigaku OD, 2018)
;
_exptl_crystal_colour 'light yellow'
_exptl_crystal_density_diffrn 1.841
_exptl_crystal_description block
_exptl_crystal_F_000 600
_exptl_crystal_size_max 0.4
_exptl_crystal_size_mid 0.4
_exptl_crystal_size_min 0.35
_refine_diff_density_max 1.865
_refine_diff_density_min -1.766
_refine_ls_extinction_method none
_refine_ls_goodness_of_fit_ref 1.051
_refine_ls_hydrogen_treatment constr
_refine_ls_matrix_type full
_refine_ls_number_parameters 275
_refine_ls_number_reflns 4542
_refine_ls_number_restraints 27
_refine_ls_restrained_S_all 1.053
_refine_ls_R_factor_all 0.0292
_refine_ls_R_factor_gt 0.0268
_refine_ls_shift/su_max 0.002
_refine_ls_shift/su_mean 0.000
_refine_ls_structure_factor_coef Fsqd
_refine_ls_weighting_details 'w=1/[\s^2^(Fo^2^)+(0.0316P)^2^+0.7413P] where P=(Fo^2^+2Fc^2^)/3'
_refine_ls_weighting_scheme calc
_refine_ls_wR_factor_gt 0.0659
_refine_ls_wR_factor_ref 0.0683
_reflns_number_gt 4276
_reflns_number_total 4542
_reflns_threshold_expression 'I > 2\s(I)'
_cod_data_source_file mw2159sup1.cif
_cod_data_source_block III
_cod_database_code 2243427
_shelx_space_group_comment
;
The symmetry employed for this shelxl refinement is uniquely defined
by the following loop, which should always be used as a source of
symmetry information in preference to the above space-group names.
They are only intended as comments.
;

loop_
_space_group_symop_operation_xyz
'x, y, z'
'-x, -y, -z'

loop_
_atom_site_type_symbol
_atom_site_label
_atom_site_fract_x
_atom_site_fract_y
_atom_site_fract_z
_atom_site_U_iso_or_equiv
_atom_site_adp_type
_atom_site_calc_flag
_atom_site_occupancy
_atom_site_disorder_assembly
_atom_site_disorder_group
Pt Pt1 -0.08260(2) 0.65313(2) 0.08249(2) 0.01501(7) Uani d 1 . .
C C2 0.0203(5) 0.6097(4) 0.2108(3) 0.0169(8) Uani d 1 . .
C C3 -0.0464(5) 0.4856(4) 0.2343(3) 0.0187(9) Uani d 1 . .
C C4 0.0185(5) 0.4418(4) 0.3205(3) 0.0183(8) Uani d 1 . .
H H4 -0.028452 0.357164 0.335382 0.022 Uiso calc 1 . .
C C5 0.1523(5) 0.5231(4) 0.3843(3) 0.0178(9) Uani d 1 . .
C C6 0.2201(5) 0.6479(4) 0.3614(3) 0.0174(8) Uani d 1 . .
C C7 0.1555(5) 0.6914(4) 0.2757(3) 0.0169(8) Uani d 1 . .
H H7 0.202597 0.776169 0.260973 0.020 Uiso calc 1 . .
C C8 -0.1822(6) 0.3961(4) 0.1617(3) 0.0217(9) Uani d 1 . .
H H8A -0.273612 0.356019 0.189827 0.026 Uiso calc 1 . .
H H8B -0.127352 0.319045 0.134342 0.026 Uiso calc 1 . .
C C9 -0.2649(5) 0.4817(4) 0.0868(3) 0.0211(9) Uani d 1 . .
H H9 -0.269614 0.449717 0.024284 0.025 Uiso calc 1 . .
C C10 -0.3329(5) 0.6041(5) 0.1073(3) 0.0245(10) Uani d 1 . .
H H10A -0.329033 0.637354 0.169486 0.029 Uiso calc 1 . .
H H10B -0.383691 0.655430 0.059143 0.029 Uiso calc 1 . .
O O11 0.2235(4) 0.4935(3) 0.47161(19) 0.0224(7) Uani d 1 . .
C C12 0.1579(6) 0.3684(4) 0.4996(3) 0.0239(9) Uani d 1 . .
H H12A 0.211332 0.364448 0.564733 0.036 Uiso calc 1 . .
H H12B 0.186894 0.288719 0.462377 0.036 Uiso calc 1 . .
H H12C 0.030620 0.366276 0.490730 0.036 Uiso calc 1 . .
O O13 0.3539(4) 0.7181(3) 0.43083(18) 0.0200(6) Uani d 1 . .
C C14 0.4376(6) 0.8428(4) 0.4126(3) 0.0219(9) Uani d 1 . .
H H14A 0.505769 0.893802 0.471514 0.026 Uiso calc 1 . .
H H14B 0.347315 0.901710 0.384927 0.026 Uiso calc 1 . .
C C15 0.5587(6) 0.8167(4) 0.3483(3) 0.0239(10) Uani d 1 . .
O O16 0.5679(4) 0.7092(3) 0.3051(2) 0.0245(7) Uani d 1 . .
O O17 0.6589(5) 0.9325(3) 0.3507(3) 0.0485(10) Uani d 1 . .
C C18 0.7874(8) 0.9294(6) 0.2922(5) 0.0561(14) Uani d 1 . .
H H18 0.823471 0.833482 0.284121 0.067 Uiso calc 1 . .
C C19 0.9440(9) 1.0257(7) 0.3460(7) 0.091(2) Uani d 1 . .
H H19A 0.999568 0.985788 0.401411 0.136 Uiso calc 1 . .
H H19B 0.905267 1.115713 0.363746 0.136 Uiso calc 1 . .
H H19C 1.028227 1.037723 0.307526 0.136 Uiso calc 1 . .
C C20 0.7028(9) 0.9695(7) 0.1996(6) 0.0701(17) Uani d 1 . .
H H20A 0.678687 1.066797 0.206270 0.105 Uiso calc 1 . .
H H20B 0.592848 0.911267 0.174277 0.105 Uiso calc 1 . .
H H20C 0.781548 0.956588 0.157863 0.105 Uiso calc 1 . .
Cl Cl21 0.16747(13) 0.78892(10) 0.07378(7) 0.0212(2) Uani d 1 . .
N N22 -0.2017(4) 0.6881(4) -0.0569(2) 0.0177(7) Uani d 1 . .
C C23 -0.1998(6) 0.8167(4) -0.0836(3) 0.0208(9) Uani d 1 . .
H H23 -0.146276 0.892910 -0.039469 0.025 Uiso calc 1 . .
C C24 -0.2727(5) 0.8411(4) -0.1723(3) 0.0194(9) Uani d 1 . .
H H24 -0.264964 0.932045 -0.189494 0.023 Uiso calc 1 . .
C C25 -0.3581(5) 0.7307(4) -0.2368(3) 0.0152(8) Uani d 1 . .
C C26 -0.3638(5) 0.5988(4) -0.2095(3) 0.0160(8) Uani d 1 . .
H H26 -0.422090 0.521699 -0.251417 0.019 Uiso calc 1 . .
C C27 -0.2827(5) 0.5822(4) -0.1198(3) 0.0170(8) Uani d 1 . .
H H27 -0.284227 0.491574 -0.101825 0.020 Uiso calc 1 . .
C C28 -0.4300(5) 0.7530(4) -0.3353(3) 0.0173(8) Uani d 1 . .
O O29 -0.3773(4) 0.8497(3) -0.3691(2) 0.0245(7) Uani d 1 . .
O O30 -0.5521(4) 0.6547(3) -0.3784(2) 0.0275(7) Uani d 1 . .
H H30 -0.576378 0.661965 -0.435015 0.041 Uiso calc 1 . .

loop_
_atom_site_aniso_label
_atom_site_aniso_U_11
_atom_site_aniso_U_22
_atom_site_aniso_U_33
_atom_site_aniso_U_12
_atom_site_aniso_U_13
_atom_site_aniso_U_23
Pt1 0.01412(10) 0.01776(10) 0.00990(10) -0.00293(7) -0.00293(6) 0.00194(6)
C2 0.014(2) 0.020(2) 0.014(2) 0.0018(16) -0.0022(16) 0.0023(16)
C3 0.015(2) 0.023(2) 0.015(2) -0.0046(17) 0.0008(16) -0.0015(17)
C4 0.019(2) 0.022(2) 0.013(2) -0.0014(17) 0.0005(16) 0.0046(16)
C5 0.019(2) 0.023(2) 0.0099(19) 0.0038(17) -0.0003(16) 0.0039(16)
C6 0.017(2) 0.020(2) 0.012(2) 0.0016(16) -0.0024(16) -0.0019(16)
C7 0.017(2) 0.018(2) 0.0115(19) -0.0026(16) -0.0020(16) -0.0017(16)
C8 0.024(2) 0.026(2) 0.012(2) -0.0062(18) -0.0012(17) 0.0041(17)
C9 0.016(2) 0.028(2) 0.015(2) -0.0119(18) 0.0013(17) 0.0022(17)
C10 0.013(2) 0.040(3) 0.019(2) -0.0039(19) 0.0005(17) 0.0070(19)
O11 0.0249(16) 0.0260(16) 0.0124(15) -0.0013(13) -0.0049(12) 0.0070(12)
C12 0.026(2) 0.026(2) 0.020(2) 0.0035(19) 0.0027(18) 0.0083(18)
O13 0.0235(16) 0.0185(14) 0.0110(14) -0.0055(12) -0.0084(12) 0.0013(11)
C14 0.026(2) 0.016(2) 0.018(2) -0.0019(17) -0.0063(18) -0.0013(16)
C15 0.018(2) 0.016(2) 0.032(3) -0.0025(17) -0.0063(18) 0.0036(18)
O16 0.0247(17) 0.0199(15) 0.0252(17) -0.0025(13) 0.0003(13) 0.0011(13)
O17 0.036(2) 0.0189(17) 0.095(3) -0.0076(15) 0.034(2) -0.0052(18)
C18 0.042(3) 0.023(3) 0.111(4) -0.009(2) 0.045(3) -0.007(3)
C19 0.045(3) 0.049(4) 0.178(7) -0.024(3) 0.047(4) -0.020(4)
C20 0.065(4) 0.047(4) 0.125(4) 0.018(3) 0.067(3) 0.023(3)
Cl21 0.0205(5) 0.0226(5) 0.0168(5) -0.0075(4) -0.0013(4) 0.0031(4)
N22 0.0149(18) 0.0186(17) 0.0158(18) -0.0037(14) -0.0022(14) 0.0006(14)
C23 0.024(2) 0.018(2) 0.016(2) -0.0053(17) -0.0012(17) 0.0012(17)
C24 0.023(2) 0.0152(19) 0.016(2) -0.0005(17) -0.0018(17) 0.0020(16)
C25 0.0131(19) 0.0181(19) 0.013(2) 0.0024(16) -0.0005(15) 0.0041(16)
C26 0.015(2) 0.0165(19) 0.013(2) -0.0004(16) -0.0013(16) -0.0014(16)
C27 0.018(2) 0.0157(19) 0.014(2) -0.0015(16) -0.0020(16) 0.0026(16)
C28 0.0174(18) 0.0186(15) 0.0125(18) 0.0013(12) -0.0030(14) 0.0010(12)
O29 0.0297(17) 0.0234(14) 0.0165(15) -0.0021(12) -0.0035(13) 0.0067(11)
O30 0.0302(17) 0.0320(15) 0.0113(15) -0.0110(13) -0.0095(13) 0.0017(12)

loop_
_atom_type_symbol
_atom_type_description
_atom_type_scat_dispersion_real
_atom_type_scat_dispersion_imag
_atom_type_scat_source
C C 0.0033 0.0016 'International Tables Vol C Tables 4.2.6.8 and 6.1.1.4'
H H 0.0000 0.0000 'International Tables Vol C Tables 4.2.6.8 and 6.1.1.4'
Cl Cl 0.1484 0.1585 'International Tables Vol C Tables 4.2.6.8 and 6.1.1.4'
N N 0.0061 0.0033 'International Tables Vol C Tables 4.2.6.8 and 6.1.1.4'
O O 0.0106 0.0060 'International Tables Vol C Tables 4.2.6.8 and 6.1.1.4'
Pt Pt -1.7033 8.3905 'International Tables Vol C Tables 4.2.6.8 and 6.1.1.4'

loop_
_geom_angle_atom_site_label_1
_geom_angle_atom_site_label_2
_geom_angle_atom_site_label_3
_geom_angle_site_symmetry_1
_geom_angle_site_symmetry_3
_geom_angle
_geom_angle_publ_flag
C2 Pt1 C9 . . 81.33(16) ?
C2 Pt1 C10 . . 87.62(17) ?
C2 Pt1 Cl21 . . 93.86(12) ?
C2 Pt1 N22 . . 176.68(13) ?
C9 Pt1 Cl21 . . 163.54(12) ?
C9 Pt1 N22 . . 95.48(14) ?
C10 Pt1 C9 . . 37.64(16) ?
C10 Pt1 Cl21 . . 158.51(13) ?
C10 Pt1 N22 . . 90.39(15) ?
N22 Pt1 Cl21 . . 88.97(9) ?
C3 C2 Pt1 . . 115.9(3) ?
C3 C2 C7 . . 118.8(4) ?
C7 C2 Pt1 . . 125.3(3) ?
C2 C3 C4 . . 121.2(4) ?
C2 C3 C8 . . 117.6(4) ?
C4 C3 C8 . . 121.0(4) ?
C3 C4 H4 . . 120.2 ?
C5 C4 C3 . . 119.7(4) ?
C5 C4 H4 . . 120.2 ?
C4 C5 C6 . . 119.5(4) ?
O11 C5 C4 . . 125.2(4) ?
O11 C5 C6 . . 115.2(4) ?
C7 C6 C5 . . 120.8(4) ?
O13 C6 C5 . . 113.7(3) ?
O13 C6 C7 . . 125.6(4) ?
C2 C7 H7 . . 120.0 ?
C6 C7 C2 . . 120.0(4) ?
C6 C7 H7 . . 120.0 ?
C3 C8 H8A . . 109.7 ?
C3 C8 H8B . . 109.7 ?
C3 C8 C9 . . 109.9(3) ?
H8A C8 H8B . . 108.2 ?
C9 C8 H8A . . 109.7 ?
C9 C8 H8B . . 109.7 ?
Pt1 C9 H9 . . 90.7 ?
C8 C9 Pt1 . . 109.2(3) ?
C8 C9 H9 . . 119.1 ?
C10 C9 Pt1 . . 70.1(2) ?
C10 C9 C8 . . 121.8(4) ?
C10 C9 H9 . . 119.1 ?
Pt1 C10 H10A . . 107.8 ?
Pt1 C10 H10B . . 89.9 ?
C9 C10 Pt1 . . 72.3(2) ?
C9 C10 H10A . . 120.0 ?
C9 C10 H10B . . 120.0 ?
H10A C10 H10B . . 120.0 ?
C5 O11 C12 . . 117.9(3) ?
O11 C12 H12A . . 109.5 ?
O11 C12 H12B . . 109.5 ?
O11 C12 H12C . . 109.5 ?
H12A C12 H12B . . 109.5 ?
H12A C12 H12C . . 109.5 ?
H12B C12 H12C . . 109.5 ?
C6 O13 C14 . . 118.0(3) ?
O13 C14 H14A . . 109.1 ?
O13 C14 H14B . . 109.1 ?
O13 C14 C15 . . 112.5(3) ?
H14A C14 H14B . . 107.8 ?
C15 C14 H14A . . 109.1 ?
C15 C14 H14B . . 109.1 ?
O16 C15 C14 . . 126.1(4) ?
O16 C15 O17 . . 125.2(5) ?
O17 C15 C14 . . 108.7(4) ?
C15 O17 C18 . . 117.4(4) ?
O17 C18 H18 . . 109.1 ?
O17 C18 C19 . . 105.4(5) ?
O17 C18 C20 . . 108.8(5) ?
C19 C18 H18 . . 109.1 ?
C20 C18 H18 . . 109.1 ?
C20 C18 C19 . . 115.0(6) ?
C18 C19 H19A . . 109.5 ?
C18 C19 H19B . . 109.5 ?
C18 C19 H19C . . 109.5 ?
H19A C19 H19B . . 109.5 ?
H19A C19 H19C . . 109.5 ?
H19B C19 H19C . . 109.5 ?
C18 C20 H20A . . 109.5 ?
C18 C20 H20B . . 109.5 ?
C18 C20 H20C . . 109.5 ?
H20A C20 H20B . . 109.5 ?
H20A C20 H20C . . 109.5 ?
H20B C20 H20C . . 109.5 ?
C23 N22 Pt1 . . 121.5(3) ?
C27 N22 Pt1 . . 120.7(3) ?
C27 N22 C23 . . 117.8(3) ?
N22 C23 H23 . . 118.8 ?
N22 C23 C24 . . 122.4(4) ?
C24 C23 H23 . . 118.8 ?
C23 C24 H24 . . 120.4 ?
C23 C24 C25 . . 119.3(4) ?
C25 C24 H24 . . 120.4 ?
C24 C25 C28 . . 120.4(4) ?
C26 C25 C24 . . 118.6(4) ?
C26 C25 C28 . . 120.8(4) ?
C25 C26 H26 . . 120.7 ?
C27 C26 C25 . . 118.6(4) ?
C27 C26 H26 . . 120.7 ?
N22 C27 C26 . . 123.2(4) ?
N22 C27 H27 . . 118.4 ?
C26 C27 H27 . . 118.4 ?
O29 C28 C25 . . 122.4(4) ?
O29 C28 O30 . . 125.7(4) ?
O30 C28 C25 . . 112.0(3) ?
C28 O30 H30 . . 109.5 ?

loop_
_geom_bond_atom_site_label_1
_geom_bond_atom_site_label_2
_geom_bond_site_symmetry_2
_geom_bond_distance
_geom_bond_publ_flag
Pt1 C2 . 2.014(4) ?
Pt1 C9 . 2.146(4) ?
Pt1 C10 . 2.118(4) ?
Pt1 Cl21 . 2.3345(10) ?
Pt1 N22 . 2.164(3) ?
C2 C3 . 1.396(6) ?
C2 C7 . 1.409(5) ?
C3 C4 . 1.401(6) ?
C3 C8 . 1.502(5) ?
C4 H4 . 0.9500 ?
C4 C5 . 1.393(6) ?
C5 C6 . 1.401(6) ?
C5 O11 . 1.373(5) ?
C6 C7 . 1.393(5) ?
C6 O13 . 1.390(5) ?
C7 H7 . 0.9500 ?
C8 H8A . 0.9900 ?
C8 H8B . 0.9900 ?
C8 C9 . 1.523(6) ?
C9 H9 . 0.9500 ?
C9 C10 . 1.376(6) ?
C10 H10A . 0.9500 ?
C10 H10B . 0.9500 ?
O11 C12 . 1.431(5) ?
C12 H12A . 0.9800 ?
C12 H12B . 0.9800 ?
C12 H12C . 0.9800 ?
O13 C14 . 1.424(5) ?
C14 H14A . 0.9900 ?
C14 H14B . 0.9900 ?
C14 C15 . 1.517(6) ?
C15 O16 . 1.191(5) ?
C15 O17 . 1.327(5) ?
O17 C18 . 1.480(7) ?
C18 H18 . 1.0000 ?
C18 C19 . 1.517(8) ?
C18 C20 . 1.503(11) ?
C19 H19A . 0.9800 ?
C19 H19B . 0.9800 ?
C19 H19C . 0.9800 ?
C20 H20A . 0.9800 ?
C20 H20B . 0.9800 ?
C20 H20C . 0.9800 ?
N22 C23 . 1.355(5) ?
N22 C27 . 1.346(5) ?
C23 H23 . 0.9500 ?
C23 C24 . 1.379(6) ?
C24 H24 . 0.9500 ?
C24 C25 . 1.396(5) ?
C25 C26 . 1.391(5) ?
C25 C28 . 1.504(5) ?
C26 H26 . 0.9500 ?
C26 C27 . 1.385(5) ?
C27 H27 . 0.9500 ?
C28 O29 . 1.206(5) ?
C28 O30 . 1.318(5) ?
O30 H30 . 0.8400 ?

loop_
_geom_hbond_atom_site_label_D
_geom_hbond_atom_site_label_H
_geom_hbond_atom_site_label_A
_geom_hbond_site_symmetry_D
_geom_hbond_site_symmetry_H
_geom_hbond_site_symmetry_A
_geom_hbond_distance_DH
_geom_hbond_distance_HA
_geom_hbond_distance_DA
_geom_hbond_angle_DHA
_geom_hbond_publ_flag
O30 H30 O13 1_555 1_555 1_454 0.84 2.10 2.932(4) 170 y
C10 H10A O16 1_555 1_555 1_455 0.95 2.41 3.317(5) 159 y
C12 H12A O16 1_555 1_555 2_666 0.98 2.51 3.415(5) 154 y
C14 H14A O29 1_555 1_555 1_656 0.99 2.46 3.268(5) 139 y
C14 H14B O29 1_555 1_555 2_575 0.99 2.46 3.178(5) 129 y
C26 H26 O16 1_555 1_555 2_565 0.95 2.43 3.336(5) 159 y

loop_
_geom_torsion_atom_site_label_1
_geom_torsion_atom_site_label_2
_geom_torsion_atom_site_label_3
_geom_torsion_atom_site_label_4
_geom_torsion_site_symmetry_1
_geom_torsion_site_symmetry_2
_geom_torsion_site_symmetry_3
_geom_torsion_site_symmetry_4
_geom_torsion
_geom_torsion_publ_flag
Pt1 C2 C3 C4 . . . . 177.9(3) ?
Pt1 C2 C3 C8 . . . . 1.8(5) ?
Pt1 C2 C7 C6 . . . . -177.7(3) ?
Pt1 N22 C23 C24 . . . . 179.1(3) ?
Pt1 N22 C27 C26 . . . . 178.8(3) ?
C2 C3 C4 C5 . . . . -0.1(6) ?
C2 C3 C8 C9 . . . . -19.4(5) ?
C3 C2 C7 C6 . . . . 0.0(6) ?
C3 C4 C5 C6 . . . . 0.1(6) ?
C3 C4 C5 O11 . . . . 178.1(4) ?
C3 C8 C9 Pt1 . . . . 26.1(4) ?
C3 C8 C9 C10 . . . . -51.9(5) ?
C4 C3 C8 C9 . . . . 164.5(4) ?
C4 C5 C6 C7 . . . . -0.1(6) ?
C4 C5 C6 O13 . . . . -179.5(4) ?
C4 C5 O11 C12 . . . . 1.1(6) ?
C5 C6 C7 C2 . . . . 0.1(6) ?
C5 C6 O13 C14 . . . . 176.9(4) ?
C6 C5 O11 C12 . . . . 179.1(4) ?
C6 O13 C14 C15 . . . . -73.7(4) ?
C7 C2 C3 C4 . . . . 0.0(6) ?
C7 C2 C3 C8 . . . . -176.1(4) ?
C7 C6 O13 C14 . . . . -2.4(6) ?
C8 C3 C4 C5 . . . . 175.9(4) ?
C8 C9 C10 Pt1 . . . . 100.7(4) ?
O11 C5 C6 C7 . . . . -178.3(4) ?
O11 C5 C6 O13 . . . . 2.4(5) ?
O13 C6 C7 C2 . . . . 179.3(4) ?
O13 C14 C15 O16 . . . . 10.9(6) ?
O13 C14 C15 O17 . . . . -166.5(4) ?
C14 C15 O17 C18 . . . . -179.9(5) ?
C15 O17 C18 C19 . . . . -146.0(5) ?
C15 O17 C18 C20 . . . . 90.2(6) ?
O16 C15 O17 C18 . . . . 2.7(8) ?
N22 C23 C24 C25 . . . . 2.6(7) ?
C23 N22 C27 C26 . . . . -0.2(6) ?
C23 C24 C25 C26 . . . . -1.2(6) ?
C23 C24 C25 C28 . . . . -176.6(4) ?
C24 C25 C26 C27 . . . . -0.8(6) ?
C24 C25 C28 O29 . . . . 21.8(6) ?
C24 C25 C28 O30 . . . . -159.1(4) ?
C25 C26 C27 N22 . . . . 1.6(6) ?
C26 C25 C28 O29 . . . . -153.5(4) ?
C26 C25 C28 O30 . . . . 25.6(6) ?
C27 N22 C23 C24 . . . . -1.9(6) ?
C28 C25 C26 C27 . . . . 174.6(4) ?

_cod_database_fobs_code 2243427
